data_4034794
loop_
_publ_author_name
'Liu, Zhuqing'
'Huang, Fei'
'Wu, Ping'
'Wang, Quannan'
'Yu, Zhengkun'

_publ_section_title
;
 Amide Bond Formation Assisted by Vicinal Alkylthio Migration in
 Enaminones: Metal- and CO-Free Synthesis of \a,\b-Unsaturated Amides.
;
_journal_issue 10
_journal_name_full 'The Journal of organic chemistry'
_journal_page_first 5731
_journal_page_last 5750
_journal_paper_doi 10.1021/acs.joc.8b00775
_journal_volume 83
_journal_year 2018
_chemical_formula_sum 'C16 H18 F N O3 S'
_chemical_formula_weight 323.37
_space_group_crystal_system monoclinic
_space_group_IT_number 14
_space_group_name_Hall '-P 2yn'
_space_group_name_H-M_alt 'P 1 21/n 1'
_atom_sites_solution_hydrogens mixed
_audit_creation_method SHELXL-2013
_cell_angle_alpha 90
_cell_angle_beta 91.648(6)
_cell_angle_gamma 90
_cell_formula_units_Z 4
_cell_length_a 5.2705(3)
_cell_length_b 14.2552(11)
_cell_length_c 21.5780(15)
_cell_measurement_reflns_used 1807
_cell_measurement_temperature 293(2)
_cell_measurement_theta_max 25.132
_cell_measurement_theta_min 4.108
_cell_volume 1620.53(19)
_computing_cell_refinement 'Bruker SMART'
_computing_data_collection 'Bruker SMART'
_computing_data_reduction 'Bruker SAINT'
_computing_molecular_graphics 'Bruker SHELXTL'
_computing_publication_material 'Bruker SHELXTL'
_computing_structure_refinement 'SHELXL-2013 (Sheldrick, 2013)'
_computing_structure_solution 'Bruker SHELXTL'
_diffrn_ambient_temperature 293(2)
_diffrn_measured_fraction_theta_full 0.998
_diffrn_measured_fraction_theta_max 0.998
_diffrn_measurement_device_type 'CCD area detector'
_diffrn_measurement_method 'phi and omega scans'
_diffrn_radiation_type MoK\a
_diffrn_radiation_wavelength 0.71073
_diffrn_reflns_av_R_equivalents 0.0284
_diffrn_reflns_av_unetI/netI 0.0393
_diffrn_reflns_Laue_measured_fraction_full 0.998
_diffrn_reflns_Laue_measured_fraction_max 0.998
_diffrn_reflns_limit_h_max 6
_diffrn_reflns_limit_h_min -6
_diffrn_reflns_limit_k_max 17
_diffrn_reflns_limit_k_min -14
_diffrn_reflns_limit_l_max 26
_diffrn_reflns_limit_l_min -26
_diffrn_reflns_number 7265
_diffrn_reflns_point_group_measured_fraction_full 0.998
_diffrn_reflns_point_group_measured_fraction_max 0.998
_diffrn_reflns_theta_full 25.242
_diffrn_reflns_theta_max 26.000
_diffrn_reflns_theta_min 3.010
_exptl_absorpt_coefficient_mu 0.221
_exptl_absorpt_correction_T_max 1.0000
_exptl_absorpt_correction_T_min 0.7006
_exptl_absorpt_correction_type multi-scan
_exptl_absorpt_process_details sadabs
_exptl_crystal_density_diffrn 1.325
_exptl_crystal_description prismatic
_exptl_crystal_F_000 680
_exptl_crystal_size_max 0.210
_exptl_crystal_size_mid 0.170
_exptl_crystal_size_min 0.130
_refine_diff_density_max 0.182
_refine_diff_density_min -0.207
_refine_diff_density_rms 0.041
_refine_ls_extinction_coef 0.027(2)
_refine_ls_extinction_expression Fc^*^=kFc[1+0.001xFc^2^\l^3^/sin(2\q)]^-1/4^
_refine_ls_extinction_method SHELXL
_refine_ls_goodness_of_fit_ref 1.039
_refine_ls_hydrogen_treatment mixed
_refine_ls_matrix_type full
_refine_ls_number_parameters 206
_refine_ls_number_reflns 3189
_refine_ls_number_restraints 0
_refine_ls_restrained_S_all 1.039
_refine_ls_R_factor_all 0.0689
_refine_ls_R_factor_gt 0.0437
_refine_ls_shift/su_max 0.013
_refine_ls_shift/su_mean 0.000
_refine_ls_structure_factor_coef Fsqd
_refine_ls_weighting_details 'w=1/[\s^2^(Fo^2^)+(0.0433P)^2^+0.4247P] where P=(Fo^2^+2Fc^2^)/3'
_refine_ls_weighting_scheme calc
_refine_ls_wR_factor_gt 0.0976
_refine_ls_wR_factor_ref 0.1123
_reflns_Friedel_coverage 0.000
_reflns_number_gt 2305
_reflns_number_total 3189
_reflns_threshold_expression 'I > 2\s(I)'
_cod_data_source_file jo8b00775_si_002.cif
_cod_data_source_block lzq-136a
_cod_original_sg_symbol_H-M 'P 21/n'
_cod_database_code 4034794
_shelx_space_group_comment
; 
The symmetry employed for this shelxl refinement is uniquely defined 
by the following loop, which should always be used as a source of 
symmetry information in preference to the above space-group names. 
They are only intended as comments. 
;
_shelx_estimated_absorpt_t_min 0.955
_shelx_estimated_absorpt_t_max 0.972
_shelxl_version_number 2013-4

loop_
_space_group_symop_operation_xyz
'x, y, z'
'-x+1/2, y+1/2, -z+1/2'
'-x, -y, -z'
'x-1/2, -y-1/2, z-1/2'

loop_
_atom_site_label
_atom_site_type_symbol
_atom_site_fract_x
_atom_site_fract_y
_atom_site_fract_z
_atom_site_U_iso_or_equiv
_atom_site_adp_type
_atom_site_occupancy
_atom_site_site_symmetry_order
_atom_site_calc_flag
_atom_site_refinement_flags_posn
_atom_site_refinement_flags_adp
S1 S 0.82787(11) 0.37360(4) 0.02842(3) 0.0546(2) Uani 1 1 d . .
F1 F 1.2736(3) 0.20861(14) 0.29646(8) 0.0983(6) Uani 1 1 d . .
N1 N 0.8279(3) 0.26403(12) 0.15087(8) 0.0406(4) Uani 1 1 d . .
O1 O 0.4010(2) 0.25935(11) 0.14861(6) 0.0520(4) Uani 1 1 d . .
O2 O 0.5966(3) 0.07605(11) 0.05359(8) 0.0650(5) Uani 1 1 d . .
O3 O 0.2835(2) 0.17779(10) 0.03255(7) 0.0482(4) Uani 1 1 d . .
C1 C 0.6008(3) 0.26931(14) 0.12143(9) 0.0375(5) Uani 1 1 d . .
C2 C 0.6054(3) 0.29034(14) 0.05343(9) 0.0396(5) Uani 1 1 d . .
C3 C 0.4529(4) 0.24565(15) 0.01222(10) 0.0450(5) Uani 1 1 d . .
C4 C 0.4380(5) 0.25961(18) -0.05510(10) 0.0616(7) Uani 1 1 d . .
H4 H 0.5465 0.3096 -0.0708 0.074 Uiso 1 1 calc R U
C5 C 0.1924(6) 0.2451(2) -0.09065(13) 0.0890(10) Uani 1 1 d . .
H5A H 0.0463 0.2254 -0.0676 0.107 Uiso 1 1 calc R U
H5B H 0.1541 0.2870 -0.1251 0.107 Uiso 1 1 calc R U
C6 C 0.3994(5) 0.1766(2) -0.09793(12) 0.0738(8) Uani 1 1 d . .
H6A H 0.4880 0.1768 -0.1367 0.089 Uiso 1 1 calc R U
H6B H 0.3801 0.1152 -0.0792 0.089 Uiso 1 1 calc R U
C7 C 0.8578(4) 0.25021(15) 0.21730(9) 0.0451(5) Uani 1 1 d . .
H7A H 0.6985 0.2648 0.2365 0.054 Uiso 1 1 calc R U
H7B H 0.9845 0.2938 0.2335 0.054 Uiso 1 1 calc R U
C8 C 0.9355(4) 0.15244(15) 0.23518(9) 0.0418(5) Uani 1 1 d . .
C9 C 0.8021(5) 0.07475(17) 0.21393(11) 0.0643(7) Uani 1 1 d . .
H9 H 0.6606 0.0835 0.1878 0.077 Uiso 1 1 calc R U
C10 C 0.8718(7) -0.0148(2) 0.23009(14) 0.0836(9) Uani 1 1 d . .
H10 H 0.7795 -0.0656 0.2145 0.100 Uiso 1 1 calc R U
C11 C 1.0750(7) -0.0296(2) 0.26881(17) 0.0923(11) Uani 1 1 d . .
H11 H 1.1209 -0.0904 0.2800 0.111 Uiso 1 1 calc R U
C12 C 1.2121(6) 0.0447(3) 0.29134(15) 0.0877(10) Uani 1 1 d . .
H12 H 1.3525 0.0353 0.3177 0.105 Uiso 1 1 calc R U
C13 C 1.1380(4) 0.1344(2) 0.27415(11) 0.0600(7) Uani 1 1 d . .
C14 C 0.3777(4) 0.09488(15) 0.05491(10) 0.0448(5) Uani 1 1 d . .
C15 C 0.1765(4) 0.03578(19) 0.08057(14) 0.0697(7) Uani 1 1 d . .
H15A H 0.1847 -0.0259 0.0629 0.105 Uiso 1 1 calc R U
H15B H 0.0137 0.0631 0.0707 0.105 Uiso 1 1 calc R U
H15C H 0.2001 0.0317 0.1248 0.105 Uiso 1 1 calc R U
C16 C 0.7316(6) 0.47467(18) 0.07164(13) 0.0780(8) Uani 1 1 d . .
H16A H 0.5588 0.4900 0.0606 0.117 Uiso 1 1 calc R U
H16B H 0.8392 0.5268 0.0622 0.117 Uiso 1 1 calc R U
H16C H 0.7456 0.4612 0.1152 0.117 Uiso 1 1 calc R U
H1 H 0.957(4) 0.2691(16) 0.1318(10) 0.050(7) Uiso 1 1 d . .

loop_
_atom_site_aniso_label
_atom_site_aniso_U_11
_atom_site_aniso_U_22
_atom_site_aniso_U_33
_atom_site_aniso_U_23
_atom_site_aniso_U_13
_atom_site_aniso_U_12
S1 0.0582(4) 0.0539(4) 0.0520(4) 0.0093(3) 0.0084(3) -0.0060(3)
F1 0.0809(10) 0.1251(15) 0.0864(11) 0.0049(11) -0.0441(9) -0.0133(10)
N1 0.0319(9) 0.0483(11) 0.0412(10) 0.0075(8) -0.0024(8) -0.0005(8)
O1 0.0336(7) 0.0764(11) 0.0461(8) -0.0002(8) 0.0027(6) -0.0044(7)
O2 0.0340(8) 0.0544(10) 0.1064(14) 0.0057(9) -0.0013(8) 0.0065(7)
O3 0.0340(7) 0.0495(9) 0.0605(9) -0.0023(7) -0.0099(7) 0.0039(7)
C1 0.0348(10) 0.0357(11) 0.0420(11) -0.0014(9) -0.0001(9) -0.0003(8)
C2 0.0370(10) 0.0409(11) 0.0405(11) 0.0046(9) -0.0021(9) 0.0036(9)
C3 0.0420(11) 0.0455(12) 0.0469(12) 0.0010(10) -0.0072(10) 0.0111(10)
C4 0.0777(16) 0.0606(15) 0.0453(13) 0.0021(12) -0.0162(12) 0.0065(13)
C5 0.098(2) 0.099(2) 0.0675(18) -0.0148(17) -0.0443(16) 0.0319(19)
C6 0.095(2) 0.0740(19) 0.0510(14) -0.0113(13) -0.0119(14) 0.0147(16)
C7 0.0469(11) 0.0496(13) 0.0382(11) -0.0030(10) -0.0091(9) -0.0012(10)
C8 0.0399(10) 0.0525(13) 0.0332(10) 0.0042(10) 0.0014(9) 0.0008(10)
C9 0.0764(16) 0.0550(15) 0.0610(15) 0.0130(13) -0.0067(13) -0.0095(14)
C10 0.115(3) 0.0558(17) 0.080(2) 0.0189(15) 0.0053(19) -0.0088(17)
C11 0.110(3) 0.069(2) 0.100(2) 0.0388(19) 0.031(2) 0.022(2)
C12 0.0662(17) 0.115(3) 0.081(2) 0.045(2) -0.0031(15) 0.0286(19)
C13 0.0491(13) 0.0818(19) 0.0484(13) 0.0088(13) -0.0072(11) 0.0010(13)
C14 0.0372(11) 0.0447(12) 0.0519(12) -0.0080(10) -0.0078(9) 0.0024(10)
C15 0.0458(13) 0.0646(17) 0.099(2) 0.0053(15) 0.0078(13) -0.0025(12)
C16 0.109(2) 0.0497(15) 0.0760(18) -0.0003(14) 0.0071(16) -0.0111(15)

loop_
_atom_type_symbol
_atom_type_description
_atom_type_scat_dispersion_real
_atom_type_scat_dispersion_imag
_atom_type_scat_source
C C 0.0033 0.0016 'International Tables Vol C Tables 4.2.6.8 and 6.1.1.4'
H H 0.0000 0.0000 'International Tables Vol C Tables 4.2.6.8 and 6.1.1.4'
N N 0.0061 0.0033 'International Tables Vol C Tables 4.2.6.8 and 6.1.1.4'
O O 0.0106 0.0060 'International Tables Vol C Tables 4.2.6.8 and 6.1.1.4'
F F 0.0171 0.0103 'International Tables Vol C Tables 4.2.6.8 and 6.1.1.4'
S S 0.1246 0.1234 'International Tables Vol C Tables 4.2.6.8 and 6.1.1.4'

loop_
_geom_angle_atom_site_label_1
_geom_angle_atom_site_label_2
_geom_angle_atom_site_label_3
_geom_angle
C2 S1 C16 100.41(11)
C1 N1 C7 123.07(17)
C1 N1 H1 120.5(16)
C7 N1 H1 116.4(16)
C14 O3 C3 118.82(14)
O1 C1 N1 122.23(18)
O1 C1 C2 121.92(17)
N1 C1 C2 115.83(16)
C3 C2 C1 121.83(18)
C3 C2 S1 120.49(16)
C1 C2 S1 117.64(15)
C2 C3 O3 119.81(18)
C2 C3 C4 127.3(2)
O3 C3 C4 112.90(19)
C3 C4 C5 120.6(2)
C3 C4 C6 120.1(2)
C5 C4 C6 58.68(17)
C3 C4 H4 115.3
C5 C4 H4 115.3
C6 C4 H4 115.3
C6 C5 C4 61.06(17)
C6 C5 H5A 117.7
C4 C5 H5A 117.7
C6 C5 H5B 117.7
C4 C5 H5B 117.7
H5A C5 H5B 114.8
C5 C6 C4 60.26(17)
C5 C6 H6A 117.7
C4 C6 H6A 117.7
C5 C6 H6B 117.7
C4 C6 H6B 117.7
H6A C6 H6B 114.9
N1 C7 C8 113.66(16)
N1 C7 H7A 108.8
C8 C7 H7A 108.8
N1 C7 H7B 108.8
C8 C7 H7B 108.8
H7A C7 H7B 107.7
C13 C8 C9 115.8(2)
C13 C8 C7 122.5(2)
C9 C8 C7 121.76(19)
C10 C9 C8 122.1(3)
C10 C9 H9 118.9
C8 C9 H9 118.9
C11 C10 C9 120.1(3)
C11 C10 H10 119.9
C9 C10 H10 119.9
C10 C11 C12 120.0(3)
C10 C11 H11 120.0
C12 C11 H11 120.0
C11 C12 C13 118.6(3)
C11 C12 H12 120.7
C13 C12 H12 120.7
F1 C13 C8 117.8(2)
F1 C13 C12 118.9(3)
C8 C13 C12 123.3(3)
O2 C14 O3 122.1(2)
O2 C14 C15 126.2(2)
O3 C14 C15 111.68(17)
C14 C15 H15A 109.5
C14 C15 H15B 109.5
H15A C15 H15B 109.5
C14 C15 H15C 109.5
H15A C15 H15C 109.5
H15B C15 H15C 109.5
S1 C16 H16A 109.5
S1 C16 H16B 109.5
H16A C16 H16B 109.5
S1 C16 H16C 109.5
H16A C16 H16C 109.5
H16B C16 H16C 109.5

loop_
_geom_bond_atom_site_label_1
_geom_bond_atom_site_label_2
_geom_bond_distance
S1 C2 1.764(2)
S1 C16 1.797(3)
F1 C13 1.358(3)
N1 C1 1.341(2)
N1 C7 1.451(3)
N1 H1 0.81(2)
O1 C1 1.229(2)
O2 C14 1.186(2)
O3 C14 1.365(3)
O3 C3 1.396(2)
C1 C2 1.499(3)
C2 C3 1.342(3)
C3 C4 1.466(3)
C4 C5 1.500(4)
C4 C6 1.512(3)
C4 H4 0.9800
C5 C6 1.476(4)
C5 H5A 0.9700
C5 H5B 0.9700
C6 H6A 0.9700
C6 H6B 0.9700
C7 C8 1.500(3)
C7 H7A 0.9700
C7 H7B 0.9700
C8 C13 1.364(3)
C8 C9 1.383(3)
C9 C10 1.371(4)
C9 H9 0.9300
C10 C11 1.356(5)
C10 H10 0.9300
C11 C12 1.363(5)
C11 H11 0.9300
C12 C13 1.385(4)
C12 H12 0.9300
C14 C15 1.475(3)
C15 H15A 0.9600
C15 H15B 0.9600
C15 H15C 0.9600
C16 H16A 0.9600
C16 H16B 0.9600
C16 H16C 0.9600

loop_
_geom_hbond_atom_site_label_D
_geom_hbond_atom_site_label_H
_geom_hbond_atom_site_label_A
_geom_hbond_distance_DH
_geom_hbond_distance_HA
_geom_hbond_distance_DA
_geom_hbond_angle_DHA
_geom_hbond_site_symmetry_A
N1 H1 O1 0.81(2) 2.36(2) 3.023(2) 140(2) 1_655
C16 H16B S1 0.96 3.02 3.875(3) 149.2 3_765
C15 H15B O2 0.96 2.23 3.147(3) 160.4 1_455

loop_
_geom_torsion_atom_site_label_1
_geom_torsion_atom_site_label_2
_geom_torsion_atom_site_label_3
_geom_torsion_atom_site_label_4
_geom_torsion
C7 N1 C1 O1 -2.7(3)
C7 N1 C1 C2 175.96(17)
O1 C1 C2 C3 -43.5(3)
N1 C1 C2 C3 137.8(2)
O1 C1 C2 S1 138.73(18)
N1 C1 C2 S1 -39.9(2)
C16 S1 C2 C3 122.86(19)
C16 S1 C2 C1 -59.34(18)
C1 C2 C3 O3 0.3(3)
S1 C2 C3 O3 177.96(13)
C1 C2 C3 C4 179.8(2)
S1 C2 C3 C4 -2.5(3)
C14 O3 C3 C2 -69.4(2)
C14 O3 C3 C4 111.0(2)
C2 C3 C4 C5 -149.1(2)
O3 C3 C4 C5 30.5(3)
C2 C3 C4 C6 141.7(2)
O3 C3 C4 C6 -38.7(3)
C3 C4 C5 C6 -108.8(3)
C3 C4 C6 C5 109.6(3)
C1 N1 C7 C8 104.2(2)
N1 C7 C8 C13 128.4(2)
N1 C7 C8 C9 -52.9(3)
C13 C8 C9 C10 -1.2(3)
C7 C8 C9 C10 -180.0(2)
C8 C9 C10 C11 1.0(4)
C9 C10 C11 C12 -0.6(5)
C10 C11 C12 C13 0.4(5)
C9 C8 C13 F1 -179.6(2)
C7 C8 C13 F1 -0.9(3)
C9 C8 C13 C12 1.0(3)
C7 C8 C13 C12 179.8(2)
C11 C12 C13 F1 180.0(3)
C11 C12 C13 C8 -0.7(4)
C3 O3 C14 O2 -5.4(3)
C3 O3 C14 C15 173.75(19)
